data_2237540
loop_
_publ_author_name
'Paz-Morales, Evelyn'
'Hern\'andez-Ortega, Sim\'on'
'Morales-Morales, David'

_publ_section_title
;
 Chlorido[2,3,5,6-tetrakis(<i>tert</i>-butylsulfanylmethyl)phenyl-\k^3^<i>S</i>^2^,<i>C</i>^1^,<i>S</i>^6^]palladium(II)
 dichloromethane monosolvate
;
_journal_coeditor_code PK2463
_journal_issue 3
_journal_name_full 'Acta Crystallographica Section E'
_journal_page_first m139
_journal_page_last m140
_journal_paper_doi 10.1107/S1600536813003036
_journal_volume 69
_journal_year 2013
_chemical_formula_iupac '[Pd (C26 H45 S4) Cl], C H2 Cl2'
_chemical_formula_moiety 'C26 H45 Cl Pd S4, C H2 Cl2'
_chemical_formula_sum 'C27 H47 Cl3 Pd S4'
_chemical_formula_weight 712.64
_chemical_name_systematic
;Chlorido[2,3,5,6-tetrakis(<i>tert</i>-butylsulfanylmethyl)phenyl-\k^3^<i>S</i>^2^,<i>C</i>^1^,<i>S</i>^6^]palladium(II)
dichloromethane monosolvate
;
_space_group_IT_number 14
_symmetry_cell_setting monoclinic
_symmetry_space_group_name_Hall '-P 2yn'
_symmetry_space_group_name_H-M 'P 1 21/n 1'
_atom_sites_solution_hydrogens geom
_atom_sites_solution_primary direct
_atom_sites_solution_secondary difmap
_audit_creation_method SHELXL-97
_cell_angle_alpha 90.00
_cell_angle_beta 105.216(15)
_cell_angle_gamma 90.00
_cell_formula_units_Z 4
_cell_length_a 15.917(15)
_cell_length_b 13.768(13)
_cell_length_c 17.808(16)
_cell_measurement_reflns_used 8648
_cell_measurement_temperature 298(2)
_cell_measurement_theta_max 24.81
_cell_measurement_theta_min 2.37
_cell_volume 3766(6)
_computing_cell_refinement 'SAINT-Plus (Bruker, 1999)'
_computing_data_collection 'SMART (Bruker, 1999)'
_computing_data_reduction 'SAINT-Plus (Bruker, 1999)'
_computing_molecular_graphics 'ORTEP-3 for Windows (Farrugia, 2012)'
_computing_publication_material 'SHELXTL  (Sheldrick, 2008)'
_computing_structure_refinement 'SHELXL97 (Sheldrick, 2008)'
_computing_structure_solution 'SHELXS97 (Sheldrick, 2008)'
_diffrn_ambient_temperature 298(2)
_diffrn_detector_area_resol_mean 0.83
_diffrn_measured_fraction_theta_full 0.989
_diffrn_measured_fraction_theta_max 0.989
_diffrn_measurement_device_type 'Bruker SMART APEX CCD'
_diffrn_measurement_method '\w scans'
_diffrn_radiation_monochromator graphite
_diffrn_radiation_source 'fine-focus sealed tube'
_diffrn_radiation_type MoK\a
_diffrn_radiation_wavelength 0.71073
_diffrn_reflns_av_R_equivalents 0.0657
_diffrn_reflns_av_sigmaI/netI 0.0498
_diffrn_reflns_limit_h_max 18
_diffrn_reflns_limit_h_min -18
_diffrn_reflns_limit_k_max 16
_diffrn_reflns_limit_k_min -16
_diffrn_reflns_limit_l_max 20
_diffrn_reflns_limit_l_min -20
_diffrn_reflns_number 28207
_diffrn_reflns_theta_full 25.02
_diffrn_reflns_theta_max 25.02
_diffrn_reflns_theta_min 1.99
_exptl_absorpt_coefficient_mu 0.941
_exptl_absorpt_correction_T_max 0.7452
_exptl_absorpt_correction_T_min 0.5932
_exptl_absorpt_correction_type integration
_exptl_absorpt_process_details '(SADABS; Sheldrick, 1996)'
_exptl_crystal_colour Colourless
_exptl_crystal_density_diffrn 1.257
_exptl_crystal_density_method 'not measured'
_exptl_crystal_description Prism
_exptl_crystal_F_000 1480
_exptl_crystal_size_max 0.27
_exptl_crystal_size_mid 0.22
_exptl_crystal_size_min 0.15
_refine_diff_density_max 0.636
_refine_diff_density_min -0.243
_refine_ls_extinction_method none
_refine_ls_goodness_of_fit_ref 1.026
_refine_ls_hydrogen_treatment constr
_refine_ls_matrix_type full
_refine_ls_number_parameters 406
_refine_ls_number_reflns 6570
_refine_ls_number_restraints 291
_refine_ls_restrained_S_all 1.020
_refine_ls_R_factor_all 0.0676
_refine_ls_R_factor_gt 0.0476
_refine_ls_shift/su_max 0.002
_refine_ls_shift/su_mean 0.000
_refine_ls_structure_factor_coef Fsqd
_refine_ls_weighting_details 'calc w=1/[\s^2^(Fo^2^)+(0.0550P)^2^] where P=(Fo^2^+2Fc^2^)/3'
_refine_ls_weighting_scheme calc
_refine_ls_wR_factor_gt 0.1026
_refine_ls_wR_factor_ref 0.1098
_reflns_number_gt 5144
_reflns_number_total 6570
_reflns_threshold_expression I>2\s(I)
_cod_data_source_file pk2463.cif
_cod_data_source_block I
_cod_original_sg_symbol_H-M 'P 21/n'
_cod_database_code 2237540
_cod_database_fobs_code 2237540

loop_
_symmetry_equiv_pos_as_xyz
'x, y, z'
'-x+1/2, y+1/2, -z+1/2'
'-x, -y, -z'
'x-1/2, -y-1/2, z-1/2'

loop_
_atom_site_type_symbol
_atom_site_label
_atom_site_fract_x
_atom_site_fract_y
_atom_site_fract_z
_atom_site_U_iso_or_equiv
_atom_site_adp_type
_atom_site_calc_flag
_atom_site_refinement_flags
_atom_site_occupancy
_atom_site_symmetry_multiplicity
_atom_site_disorder_assembly
_atom_site_disorder_group
Pd Pd 0.386615(17) 1.08106(2) 0.319516(16) 0.04396(12) Uani d . 1 1 . .
Cl Cl1 0.37582(7) 1.23743(9) 0.25300(8) 0.0792(4) Uani d . 1 1 . .
S S1 0.53435(6) 1.06823(7) 0.32714(6) 0.0491(2) Uani d . 1 1 . .
S S2 0.24590(6) 1.07447(7) 0.33560(5) 0.0476(2) Uani d . 1 1 . .
S S3 0.23346(7) 0.83956(10) 0.53990(7) 0.0700(3) Uani d . 1 1 A .
S S4 0.62344(7) 0.72277(8) 0.41972(6) 0.0623(3) Uani d . 1 1 B .
C C1 0.4886(2) 0.9199(3) 0.41609(19) 0.0418(8) Uani d . 1 1 . .
C C2 0.4033(2) 0.9564(3) 0.38174(19) 0.0393(8) Uani d . 1 1 . .
C C3 0.3296(2) 0.9071(3) 0.3951(2) 0.0428(9) Uani d . 1 1 . .
C C4 0.3422(2) 0.8228(3) 0.4436(2) 0.0437(9) Uani d . 1 1 . .
C C5 0.4270(2) 0.7883(3) 0.4761(2) 0.0466(9) Uani d . 1 1 . .
H H5 0.4347 0.7332 0.5073 0.056 Uiso calc R 1 1 . .
C C6 0.5011(2) 0.8349(3) 0.46264(19) 0.0440(9) Uani d . 1 1 . .
C C7 0.5669(2) 0.9770(3) 0.4048(2) 0.0469(9) Uani d . 1 1 . .
H H7A 0.6081 0.9323 0.3920 0.056 Uiso calc R 1 1 . .
H H7B 0.5957 1.0092 0.4532 0.056 Uiso calc R 1 1 . .
C C8 0.2386(2) 0.9439(3) 0.3549(2) 0.0522(10) Uani d . 1 1 . .
H H8A 0.1997 0.9333 0.3880 0.063 Uiso calc R 1 1 . .
H H8B 0.2157 0.9092 0.3064 0.063 Uiso calc R 1 1 . .
C C9 0.5909(2) 0.7917(3) 0.4969(2) 0.0492(9) Uani d . 1 1 . .
H H9A 0.5896 0.7488 0.5398 0.059 Uiso calc R 1 1 . .
H H9B 0.6326 0.8430 0.5165 0.059 Uiso calc R 1 1 . .
C C10 0.2641(2) 0.7715(3) 0.4616(2) 0.0532(10) Uani d . 1 1 . .
H H10A 0.2795 0.7053 0.4781 0.064 Uiso calc R 1 1 . .
H H10B 0.2156 0.7698 0.4154 0.064 Uiso calc R 1 1 . .
C C11 0.5483(3) 1.0033(3) 0.2379(2) 0.0626(11) Uani d . 1 1 . .
C C12 0.5103(4) 1.0728(4) 0.1686(3) 0.0945(17) Uani d . 1 1 . .
H H12A 0.5158 1.0434 0.1212 0.142 Uiso calc R 1 1 . .
H H12B 0.5418 1.1330 0.1768 0.142 Uiso calc R 1 1 . .
H H12C 0.4500 1.0848 0.1650 0.142 Uiso calc R 1 1 . .
C C13 0.4989(3) 0.9058(4) 0.2249(3) 0.0851(16) Uani d . 1 1 . .
H H13A 0.4376 0.9176 0.2159 0.128 Uiso calc R 1 1 . .
H H13B 0.5188 0.8656 0.2702 0.128 Uiso calc R 1 1 . .
H H13C 0.5096 0.8735 0.1805 0.128 Uiso calc R 1 1 . .
C C14 0.6471(3) 0.9881(4) 0.2493(3) 0.0868(16) Uani d . 1 1 . .
H H14A 0.6683 0.9415 0.2900 0.130 Uiso calc R 1 1 . .
H H14B 0.6769 1.0487 0.2632 0.130 Uiso calc R 1 1 . .
H H14C 0.6574 0.9646 0.2017 0.130 Uiso calc R 1 1 . .
C C15 0.1526(2) 1.0958(3) 0.2465(2) 0.0613(11) Uani d . 1 1 . .
C C16 0.1716(3) 1.0506(4) 0.1738(3) 0.0981(18) Uani d . 1 1 . .
H H16A 0.1257 1.0671 0.1288 0.147 Uiso calc R 1 1 . .
H H16B 0.1751 0.9812 0.1795 0.147 Uiso calc R 1 1 . .
H H16C 0.2259 1.0752 0.1678 0.147 Uiso calc R 1 1 . .
C C17 0.1440(3) 1.2083(4) 0.2396(3) 0.0865(15) Uani d . 1 1 . .
H H17A 0.1006 1.2249 0.1929 0.130 Uiso calc R 1 1 . .
H H17B 0.1989 1.2358 0.2380 0.130 Uiso calc R 1 1 . .
H H17C 0.1272 1.2335 0.2838 0.130 Uiso calc R 1 1 . .
C C18 0.0705(3) 1.0526(4) 0.2631(3) 0.0928(17) Uani d . 1 1 . .
H H18A 0.0656 1.0749 0.3128 0.139 Uiso calc R 1 1 . .
H H18B 0.0742 0.9830 0.2634 0.139 Uiso calc R 1 1 . .
H H18C 0.0202 1.0729 0.2233 0.139 Uiso calc R 1 1 . .
C C19 0.1205(3) 0.7963(4) 0.5345(3) 0.1000(16) Uani d DU 1 1 . .
C C20 0.1243(12) 0.6833(5) 0.5442(11) 0.113(3) Uani d PDU 0.70(5) 1 A 1
H H20A 0.1444 0.6548 0.5029 0.170 Uiso calc PR 0.70(5) 1 A 1
H H20B 0.0672 0.6591 0.5423 0.170 Uiso calc PR 0.70(5) 1 A 1
H H20C 0.1635 0.6668 0.5934 0.170 Uiso calc PR 0.70(5) 1 A 1
C C21 0.0584(8) 0.8249(16) 0.4531(7) 0.112(4) Uani d PDU 0.70(5) 1 A 1
H H21A 0.0764 0.7916 0.4126 0.167 Uiso calc PR 0.70(5) 1 A 1
H H21B 0.0613 0.8938 0.4457 0.167 Uiso calc PR 0.70(5) 1 A 1
H H21C -0.0003 0.8069 0.4515 0.167 Uiso calc PR 0.70(5) 1 A 1
C C22 0.0923(15) 0.8477(12) 0.6022(10) 0.142(4) Uani d PDU 0.70(5) 1 A 1
H H22A 0.0890 0.9165 0.5933 0.213 Uiso calc PR 0.70(5) 1 A 1
H H22B 0.1343 0.8343 0.6506 0.213 Uiso calc PR 0.70(5) 1 A 1
H H22C 0.0363 0.8238 0.6044 0.213 Uiso calc PR 0.70(5) 1 A 1
C C20A 0.101(3) 0.6851(9) 0.522(2) 0.119(6) Uani d PDU 0.30(5) 1 A 2
H H20D 0.1409 0.6493 0.5629 0.179 Uiso calc PR 0.30(5) 1 A 2
H H20E 0.1090 0.6656 0.4728 0.179 Uiso calc PR 0.30(5) 1 A 2
H H20F 0.0426 0.6721 0.5239 0.179 Uiso calc PR 0.30(5) 1 A 2
C C21A 0.0545(19) 0.858(3) 0.473(2) 0.120(6) Uani d PDU 0.30(5) 1 A 2
H H21D 0.0563 0.8385 0.4213 0.180 Uiso calc PR 0.30(5) 1 A 2
H H21E 0.0698 0.9257 0.4798 0.180 Uiso calc PR 0.30(5) 1 A 2
H H21F -0.0032 0.8488 0.4784 0.180 Uiso calc PR 0.30(5) 1 A 2
C C22A 0.122(3) 0.828(3) 0.6194(11) 0.125(6) Uani d PDU 0.30(5) 1 A 2
H H22D 0.1622 0.7884 0.6561 0.188 Uiso calc PR 0.30(5) 1 A 2
H H22E 0.0645 0.8204 0.6270 0.188 Uiso calc PR 0.30(5) 1 A 2
H H22F 0.1390 0.8949 0.6270 0.188 Uiso calc PR 0.30(5) 1 A 2
C C23 0.7421(3) 0.7020(3) 0.4609(3) 0.0885(14) Uani d DU 1 1 . .
C C24 0.7840(11) 0.8059(7) 0.4636(12) 0.097(3) Uani d PDU 0.63(4) 1 B 1
H H24A 0.7718 0.8320 0.4119 0.145 Uiso calc PR 0.63(4) 1 B 1
H H24B 0.8459 0.8012 0.4850 0.145 Uiso calc PR 0.63(4) 1 B 1
H H24C 0.7600 0.8479 0.4957 0.145 Uiso calc PR 0.63(4) 1 B 1
C C25 0.7747(14) 0.6346(11) 0.4031(11) 0.120(4) Uani d PDU 0.63(4) 1 B 1
H H25A 0.7607 0.6638 0.3524 0.180 Uiso calc PR 0.63(4) 1 B 1
H H25B 0.7468 0.5724 0.4002 0.180 Uiso calc PR 0.63(4) 1 B 1
H H25C 0.8367 0.6264 0.4214 0.180 Uiso calc PR 0.63(4) 1 B 1
C C26 0.7646(13) 0.6563(17) 0.5444(7) 0.118(4) Uani d PDU 0.63(4) 1 B 1
H H26A 0.7395 0.5925 0.5418 0.177 Uiso calc PR 0.63(4) 1 B 1
H H26B 0.7413 0.6964 0.5781 0.177 Uiso calc PR 0.63(4) 1 B 1
H H26C 0.8266 0.6518 0.5643 0.177 Uiso calc PR 0.63(4) 1 B 1
C C24A 0.8068(18) 0.7877(18) 0.4898(18) 0.112(5) Uani d PDU 0.37(4) 1 B 2
H H24D 0.8018 0.8339 0.4485 0.169 Uiso calc PR 0.37(4) 1 B 2
H H24E 0.8652 0.7631 0.5054 0.169 Uiso calc PR 0.37(4) 1 B 2
H H24F 0.7930 0.8189 0.5334 0.169 Uiso calc PR 0.37(4) 1 B 2
C C25A 0.759(2) 0.653(2) 0.3868(13) 0.108(5) Uani d PDU 0.37(4) 1 B 2
H H25D 0.7200 0.5991 0.3711 0.162 Uiso calc PR 0.37(4) 1 B 2
H H25E 0.8183 0.6293 0.3988 0.162 Uiso calc PR 0.37(4) 1 B 2
H H25F 0.7504 0.6991 0.3454 0.162 Uiso calc PR 0.37(4) 1 B 2
C C26A 0.747(2) 0.6253(19) 0.5270(14) 0.108(5) Uani d PDU 0.37(4) 1 B 2
H H26D 0.7079 0.5727 0.5073 0.162 Uiso calc PR 0.37(4) 1 B 2
H H26E 0.7310 0.6554 0.5698 0.162 Uiso calc PR 0.37(4) 1 B 2
H H26F 0.8054 0.6007 0.5444 0.162 Uiso calc PR 0.37(4) 1 B 2
Cl Cl2 0.8993(11) 0.9229(8) 0.1142(5) 0.148(3) Uani d PDU 0.67(4) 1 C 1
Cl Cl3 0.8721(9) 0.8710(11) 0.2647(7) 0.176(3) Uani d PDU 0.67(4) 1 C 1
C C27 0.9079(19) 0.8314(12) 0.1845(13) 0.113(5) Uani d PDU 0.67(4) 1 C 1
H H27A 0.9682 0.8108 0.2023 0.135 Uiso calc PR 0.67(4) 1 C 1
H H27B 0.8736 0.7758 0.1610 0.135 Uiso calc PR 0.67(4) 1 C 1
Cl Cl2A 0.875(2) 0.9294(16) 0.1197(14) 0.172(7) Uani d PDU 0.33(4) 1 C 2
Cl Cl3A 0.841(2) 0.835(3) 0.2547(12) 0.185(6) Uani d PDU 0.33(4) 1 C 2
C C27A 0.890(4) 0.824(2) 0.177(2) 0.104(6) Uani d PDU 0.33(4) 1 C 2
H H27C 0.9513 0.8112 0.1972 0.125 Uiso calc PR 0.33(4) 1 C 2
H H27D 0.8640 0.7690 0.1446 0.125 Uiso calc PR 0.33(4) 1 C 2

loop_
_atom_site_aniso_label
_atom_site_aniso_U_11
_atom_site_aniso_U_22
_atom_site_aniso_U_33
_atom_site_aniso_U_12
_atom_site_aniso_U_13
_atom_site_aniso_U_23
Pd 0.04006(17) 0.0427(2) 0.04995(18) -0.00192(13) 0.01323(13) 0.00124(14)
Cl1 0.0618(7) 0.0613(8) 0.1110(9) 0.0010(6) 0.0164(6) 0.0313(7)
S1 0.0453(5) 0.0476(6) 0.0576(6) -0.0058(4) 0.0191(5) 0.0012(5)
S2 0.0428(5) 0.0499(6) 0.0497(5) 0.0032(4) 0.0116(4) -0.0025(5)
S3 0.0543(6) 0.0934(10) 0.0689(7) -0.0112(6) 0.0282(6) -0.0068(6)
S4 0.0554(6) 0.0693(8) 0.0635(6) 0.0091(6) 0.0181(5) -0.0143(6)
C1 0.0394(19) 0.051(2) 0.0380(18) -0.0016(18) 0.0147(15) -0.0026(17)
C2 0.042(2) 0.041(2) 0.0371(18) 0.0014(17) 0.0144(15) -0.0010(16)
C3 0.0387(19) 0.045(2) 0.047(2) 0.0026(17) 0.0145(16) -0.0026(17)
C4 0.041(2) 0.047(2) 0.046(2) -0.0024(17) 0.0163(16) -0.0029(18)
C5 0.051(2) 0.048(2) 0.046(2) 0.0025(19) 0.0205(18) 0.0046(18)
C6 0.043(2) 0.051(2) 0.0412(19) 0.0037(18) 0.0162(16) -0.0054(17)
C7 0.0375(19) 0.058(3) 0.046(2) 0.0004(18) 0.0125(16) -0.0029(18)
C8 0.043(2) 0.052(3) 0.063(2) -0.0019(18) 0.0161(19) 0.008(2)
C9 0.046(2) 0.056(3) 0.047(2) 0.0067(19) 0.0146(17) 0.0025(18)
C10 0.051(2) 0.053(3) 0.058(2) -0.0036(19) 0.0172(19) 0.010(2)
C11 0.065(3) 0.076(3) 0.055(2) -0.004(2) 0.029(2) 0.002(2)
C12 0.100(4) 0.123(5) 0.068(3) 0.011(3) 0.037(3) 0.017(3)
C13 0.099(4) 0.094(4) 0.072(3) -0.018(3) 0.039(3) -0.024(3)
C14 0.072(3) 0.116(4) 0.090(4) 0.008(3) 0.052(3) 0.002(3)
C15 0.040(2) 0.075(3) 0.063(3) 0.009(2) 0.0042(19) 0.009(2)
C16 0.102(4) 0.129(5) 0.054(3) 0.018(4) 0.005(3) -0.009(3)
C17 0.066(3) 0.084(4) 0.104(4) 0.019(3) 0.011(3) 0.020(3)
C18 0.046(3) 0.112(5) 0.111(4) 0.000(3) 0.003(3) 0.020(3)
C19 0.062(3) 0.157(4) 0.096(3) -0.022(3) 0.047(2) -0.006(3)
C20 0.091(8) 0.157(5) 0.096(7) -0.070(5) 0.033(6) 0.008(4)
C21 0.045(4) 0.178(9) 0.117(5) 0.006(5) 0.030(4) -0.012(6)
C22 0.083(9) 0.241(9) 0.125(6) -0.008(7) 0.067(6) -0.030(7)
C20A 0.094(13) 0.165(6) 0.088(11) -0.055(9) 0.005(11) 0.011(8)
C21A 0.069(10) 0.176(11) 0.128(9) 0.008(10) 0.047(9) -0.006(10)
C22A 0.070(13) 0.215(13) 0.114(6) -0.018(10) 0.065(8) -0.024(8)
C23 0.051(3) 0.121(4) 0.100(3) 0.018(2) 0.030(3) -0.023(3)
C24 0.028(6) 0.155(5) 0.107(8) -0.014(5) 0.017(6) -0.038(5)
C25 0.081(8) 0.147(7) 0.144(7) 0.045(7) 0.050(7) -0.033(7)
C26 0.087(8) 0.144(9) 0.103(5) 0.041(7) -0.011(6) -0.008(6)
C24A 0.043(10) 0.168(9) 0.115(12) -0.001(7) 0.002(9) -0.038(8)
C25A 0.073(10) 0.135(11) 0.125(8) 0.041(9) 0.043(9) -0.036(7)
C26A 0.082(11) 0.129(10) 0.089(8) 0.042(8) -0.019(8) -0.013(7)
Cl2 0.184(7) 0.102(3) 0.134(3) 0.001(4) 0.001(4) -0.036(3)
Cl3 0.126(5) 0.218(7) 0.196(4) -0.003(5) 0.060(4) -0.015(4)
C27 0.069(12) 0.082(5) 0.165(6) 0.015(6) -0.008(7) -0.026(5)
Cl2A 0.190(14) 0.102(7) 0.178(10) 0.041(7) -0.035(7) 0.010(7)
Cl3A 0.122(11) 0.254(16) 0.191(7) 0.042(9) 0.062(8) -0.039(9)
C27A 0.072(16) 0.085(8) 0.145(8) 0.012(9) 0.011(10) -0.018(7)

loop_
_atom_type_symbol
_atom_type_description
_atom_type_scat_dispersion_real
_atom_type_scat_dispersion_imag
_atom_type_scat_source
C C 0.0033 0.0016 'International Tables Vol C Tables 4.2.6.8 and 6.1.1.4'
H H 0.0000 0.0000 'International Tables Vol C Tables 4.2.6.8 and 6.1.1.4'
S S 0.1246 0.1234 'International Tables Vol C Tables 4.2.6.8 and 6.1.1.4'
Cl Cl 0.1484 0.1585 'International Tables Vol C Tables 4.2.6.8 and 6.1.1.4'
Pd Pd -0.9988 1.0072 'International Tables Vol C Tables 4.2.6.8 and 6.1.1.4'

loop_
_geom_angle_atom_site_label_1
_geom_angle_atom_site_label_2
_geom_angle_atom_site_label_3
_geom_angle
C2 Pd S1 85.33(10)
C2 Pd S2 83.78(10)
S1 Pd S2 168.00(4)
C2 Pd Cl1 175.31(10)
S1 Pd Cl1 92.10(4)
S2 Pd Cl1 98.41(4)
C7 S1 C11 103.7(2)
C7 S1 Pd 100.17(11)
C11 S1 Pd 109.11(14)
C8 S2 C15 103.53(19)
C8 S2 Pd 99.85(12)
C15 S2 Pd 117.30(14)
C10 S3 C19 103.9(2)
C9 S4 C23 103.79(18)
C6 C1 C2 120.9(3)
C6 C1 C7 120.4(3)
C2 C1 C7 118.6(3)
C1 C2 C3 119.5(3)
C1 C2 Pd 120.4(3)
C3 C2 Pd 120.0(3)
C2 C3 C4 119.7(3)
C2 C3 C8 119.0(3)
C4 C3 C8 121.3(3)
C5 C4 C3 119.4(3)
C5 C4 C10 120.1(3)
C3 C4 C10 120.5(3)
C4 C5 C6 122.0(3)
C4 C5 H5 119.0
C6 C5 H5 119.0
C1 C6 C5 118.5(3)
C1 C6 C9 122.1(3)
C5 C6 C9 119.4(3)
C1 C7 S1 111.8(2)
C1 C7 H7A 109.3
S1 C7 H7A 109.3
C1 C7 H7B 109.3
S1 C7 H7B 109.3
H7A C7 H7B 107.9
C3 C8 S2 108.3(3)
C3 C8 H8A 110.0
S2 C8 H8A 110.0
C3 C8 H8B 110.0
S2 C8 H8B 110.0
H8A C8 H8B 108.4
C6 C9 S4 108.6(2)
C6 C9 H9A 110.0
S4 C9 H9A 110.0
C6 C9 H9B 110.0
S4 C9 H9B 110.0
H9A C9 H9B 108.4
C4 C10 S3 108.2(3)
C4 C10 H10A 110.1
S3 C10 H10A 110.1
C4 C10 H10B 110.1
S3 C10 H10B 110.1
H10A C10 H10B 108.4
C13 C11 C14 111.3(4)
C13 C11 C12 109.9(4)
C14 C11 C12 111.0(4)
C13 C11 S1 111.8(3)
C14 C11 S1 107.1(3)
C12 C11 S1 105.7(3)
C11 C12 H12A 109.5
C11 C12 H12B 109.5
H12A C12 H12B 109.5
C11 C12 H12C 109.5
H12A C12 H12C 109.5
H12B C12 H12C 109.5
C11 C13 H13A 109.5
C11 C13 H13B 109.5
H13A C13 H13B 109.5
C11 C13 H13C 109.5
H13A C13 H13C 109.5
H13B C13 H13C 109.5
C11 C14 H14A 109.5
C11 C14 H14B 109.5
H14A C14 H14B 109.5
C11 C14 H14C 109.5
H14A C14 H14C 109.5
H14B C14 H14C 109.5
C18 C15 C16 111.8(4)
C18 C15 C17 109.8(4)
C16 C15 C17 111.7(4)
C18 C15 S2 107.4(3)
C16 C15 S2 111.1(3)
C17 C15 S2 104.7(3)
C15 C16 H16A 109.5
C15 C16 H16B 109.5
H16A C16 H16B 109.5
C15 C16 H16C 109.5
H16A C16 H16C 109.5
H16B C16 H16C 109.5
C15 C17 H17A 109.5
C15 C17 H17B 109.5
H17A C17 H17B 109.5
C15 C17 H17C 109.5
H17A C17 H17C 109.5
H17B C17 H17C 109.5
C15 C18 H18A 109.5
C15 C18 H18B 109.5
H18A C18 H18B 109.5
C15 C18 H18C 109.5
H18A C18 H18C 109.5
H18B C18 H18C 109.5
C22 C19 C21A 91.2(13)
C22 C19 C20 112.0(5)
C21A C19 C20 128.4(15)
C22 C19 C20A 117.7(19)
C21A C19 C20A 111.5(7)
C21A C19 C22A 111.3(7)
C20 C19 C22A 100.4(16)
C20A C19 C22A 111.0(7)
C22 C19 C21 111.0(5)
C20 C19 C21 110.4(5)
C20A C19 C21 93.8(13)
C22A C19 C21 131.5(13)
C22 C19 S3 106.4(8)
C21A C19 S3 108.7(14)
C20 C19 S3 107.6(7)
C20A C19 S3 117.9(17)
C22A C19 S3 95.3(13)
C21 C19 S3 109.3(6)
C19 C20 H20A 109.5
C19 C20 H20B 109.5
H20A C20 H20B 109.5
C19 C20 H20C 109.5
H20A C20 H20C 109.5
H20B C20 H20C 109.5
C19 C21 H21A 109.5
C19 C21 H21B 109.5
H21A C21 H21B 109.5
C19 C21 H21C 109.5
H21A C21 H21C 109.5
H21B C21 H21C 109.5
C19 C22 H22A 109.5
C19 C22 H22B 109.5
H22A C22 H22B 109.5
C19 C22 H22C 109.5
H22A C22 H22C 109.5
H22B C22 H22C 109.5
C19 C20A H20D 109.5
C19 C20A H20E 109.5
H20D C20A H20E 109.5
C19 C20A H20F 109.5
H20D C20A H20F 109.5
H20E C20A H20F 109.5
C19 C21A H21D 109.5
C19 C21A H21E 109.5
H21D C21A H21E 109.5
C19 C21A H21F 109.5
H21D C21A H21F 109.5
H21E C21A H21F 109.5
C19 C22A H22D 109.5
C19 C22A H22E 109.5
H22D C22A H22E 109.5
C19 C22A H22F 109.5
H22D C22A H22F 109.5
H22E C22A H22F 109.5
C24A C23 C26 91.4(10)
C24A C23 C26A 111.3(6)
C24A C23 C25A 111.0(6)
C26 C23 C25A 125.2(15)
C26A C23 C25A 110.7(6)
C24A C23 C25 111.1(16)
C26 C23 C25 110.6(5)
C26A C23 C25 97.7(14)
C26 C23 C24 110.3(5)
C26A C23 C24 130.7(10)
C25A C23 C24 104.7(14)
C25 C23 C24 110.3(5)
C24A C23 S4 121.8(14)
C26 C23 S4 113.0(8)
C26A C23 S4 104.2(12)
C25A C23 S4 96.8(13)
C25 C23 S4 107.9(9)
C24 C23 S4 104.5(8)
C23 C24 H24A 109.5
C23 C24 H24B 109.5
H24A C24 H24B 109.5
C23 C24 H24C 109.5
H24A C24 H24C 109.5
H24B C24 H24C 109.5
C23 C25 H25A 109.5
C23 C25 H25B 109.5
H25A C25 H25B 109.5
C23 C25 H25C 109.5
H25A C25 H25C 109.5
H25B C25 H25C 109.5
C23 C26 H26A 109.5
C23 C26 H26B 109.5
H26A C26 H26B 109.5
C23 C26 H26C 109.5
H26A C26 H26C 109.5
H26B C26 H26C 109.5
C23 C24A H24D 109.5
C23 C24A H24E 109.5
H24D C24A H24E 109.5
C23 C24A H24F 109.5
H24D C24A H24F 109.5
H24E C24A H24F 109.5
C23 C25A H25D 109.5
C23 C25A H25E 109.5
H25D C25A H25E 109.5
C23 C25A H25F 109.5
H25D C25A H25F 109.5
H25E C25A H25F 109.5
C23 C26A H26D 109.5
C23 C26A H26E 109.5
H26D C26A H26E 109.5
C23 C26A H26F 109.5
H26D C26A H26F 109.5
H26E C26A H26F 109.5
Cl2 C27 Cl3 112.1(5)
Cl2 C27 H27A 109.2
Cl3 C27 H27A 109.2
Cl2 C27 H27B 109.2
Cl3 C27 H27B 109.2
H27A C27 H27B 107.9
Cl2A C27A Cl3A 111.7(7)
Cl2A C27A H27C 109.3
Cl3A C27A H27C 109.3
Cl2A C27A H27D 109.3
Cl3A C27A H27D 109.3
H27C C27A H27D 107.9

loop_
_geom_bond_atom_site_label_1
_geom_bond_atom_site_label_2
_geom_bond_distance
_geom_bond_publ_flag
Pd C2 2.022(4) y
Pd S1 2.326(2) y
Pd S2 2.333(2) y
Pd Cl1 2.441(2) y
S1 C7 1.839(4) ?
S1 C11 1.887(4) ?
S2 C8 1.839(4) ?
S2 C15 1.890(4) ?
S3 C10 1.849(4) ?
S3 C19 1.873(5) ?
S4 C9 1.852(4) ?
S4 C23 1.861(5) ?
C1 C6 1.418(5) ?
C1 C2 1.427(5) ?
C1 C7 1.530(5) ?
C2 C3 1.428(5) ?
C3 C4 1.429(5) ?
C3 C8 1.525(5) ?
C4 C5 1.405(5) ?
C4 C10 1.534(5) ?
C5 C6 1.418(5) ?
C5 H5 0.9300 ?
C6 C9 1.521(5) ?
C7 H7A 0.9700 ?
C7 H7B 0.9700 ?
C8 H8A 0.9700 ?
C8 H8B 0.9700 ?
C9 H9A 0.9700 ?
C9 H9B 0.9700 ?
C10 H10A 0.9700 ?
C10 H10B 0.9700 ?
C11 C13 1.542(6) ?
C11 C14 1.546(6) ?
C11 C12 1.553(6) ?
C12 H12A 0.9600 ?
C12 H12B 0.9600 ?
C12 H12C 0.9600 ?
C13 H13A 0.9600 ?
C13 H13B 0.9600 ?
C13 H13C 0.9600 ?
C14 H14A 0.9600 ?
C14 H14B 0.9600 ?
C14 H14C 0.9600 ?
C15 C18 1.534(6) ?
C15 C16 1.536(6) ?
C15 C17 1.557(6) ?
C16 H16A 0.9600 ?
C16 H16B 0.9600 ?
C16 H16C 0.9600 ?
C17 H17A 0.9600 ?
C17 H17B 0.9600 ?
C17 H17C 0.9600 ?
C18 H18A 0.9600 ?
C18 H18B 0.9600 ?
C18 H18C 0.9600 ?
C19 C22 1.562(6) ?
C19 C21A 1.563(7) ?
C19 C20 1.564(6) ?
C19 C20A 1.565(8) ?
C19 C22A 1.570(7) ?
C19 C21 1.574(6) ?
C20 H20A 0.9600 ?
C20 H20B 0.9600 ?
C20 H20C 0.9600 ?
C21 H21A 0.9600 ?
C21 H21B 0.9600 ?
C21 H21C 0.9600 ?
C22 H22A 0.9600 ?
C22 H22B 0.9600 ?
C22 H22C 0.9600 ?
C20A H20D 0.9600 ?
C20A H20E 0.9600 ?
C20A H20F 0.9600 ?
C21A H21D 0.9600 ?
C21A H21E 0.9600 ?
C21A H21F 0.9600 ?
C22A H22D 0.9600 ?
C22A H22E 0.9600 ?
C22A H22F 0.9600 ?
C23 C24A 1.561(7) ?
C23 C26 1.566(7) ?
C23 C26A 1.567(7) ?
C23 C25A 1.572(7) ?
C23 C25 1.572(6) ?
C23 C24 1.574(6) ?
C24 H24A 0.9600 ?
C24 H24B 0.9600 ?
C24 H24C 0.9600 ?
C25 H25A 0.9600 ?
C25 H25B 0.9600 ?
C25 H25C 0.9600 ?
C26 H26A 0.9600 ?
C26 H26B 0.9600 ?
C26 H26C 0.9600 ?
C24A H24D 0.9600 ?
C24A H24E 0.9600 ?
C24A H24F 0.9600 ?
C25A H25D 0.9600 ?
C25A H25E 0.9600 ?
C25A H25F 0.9600 ?
C26A H26D 0.9600 ?
C26A H26E 0.9600 ?
C26A H26F 0.9600 ?
Cl2 C27 1.755(8) ?
Cl3 C27 1.759(8) ?
C27 H27A 0.9700 ?
C27 H27B 0.9700 ?
Cl2A C27A 1.755(10) ?
Cl3A C27A 1.757(10) ?
C27A H27C 0.9700 ?
C27A H27D 0.9700 ?
